data_7126522
loop_
_publ_author_name
'Chang, Wei-Chieh'
'Raj, Ankit'
'Hiramatsu, Hirotsugu'
'Li, Han-Jung'
'Ziegler, Micah S.'
'Lin, Yichen'
'Huang, Shengcih'
'Liu, Hsueh-Ju'

_publ_section_title
;
 Linear, mixed-valent homocatenated tri-tin complexes featuring Sn-Sn
 bonds.
;
_journal_issue 50
_journal_name_full 'Chemical communications (Cambridge, England)'
_journal_page_first 6786
_journal_page_last 6789
_journal_paper_doi 10.1039/d0cc02699a
_journal_volume 56
_journal_year 2020
_chemical_formula_moiety 'C82 H64 F6 N9 O P Sn3'
_chemical_formula_sum 'C82 H64 F6 N9 O P Sn3'
_chemical_formula_weight 1692.46
_space_group_IT_number 14
_space_group_name_Hall '-P 2ybc'
_space_group_name_H-M_alt 'P 1 21/c 1'
_symmetry_cell_setting monoclinic
_symmetry_space_group_name_H-M 'P 1 21/c 1'
_atom_sites_solution_hydrogens geom
_atom_sites_solution_primary direct
_atom_sites_solution_secondary difmap
_audit_creation_method SHELXL-97
_audit_update_record
;
2019-12-05 deposited with the CCDC.	2020-05-12 downloaded from the CCDC.
;
_cell_angle_alpha 90.00
_cell_angle_beta 109.571(2)
_cell_angle_gamma 90.00
_cell_formula_units_Z 4
_cell_length_a 22.9606(18)
_cell_length_b 20.1323(15)
_cell_length_c 17.3947(14)
_cell_measurement_reflns_used 9787
_cell_measurement_temperature 200(2)
_cell_measurement_theta_max 24.867
_cell_measurement_theta_min 2.23
_cell_volume 7576.2(10)
_computing_molecular_graphics 'Ortep-3 for Windows (Farrugia, 1997)'
_computing_publication_material 'WinGX publication routines (Farrugia, 2005)'
_computing_structure_refinement 'SHELXL-2014/7 (Sheldrick, 2014)'
_computing_structure_solution 'SHELXL-2014/7 (Sheldrick, 2014)'
_diffrn_ambient_temperature 200(2)
_diffrn_measured_fraction_theta_full 0.997
_diffrn_measured_fraction_theta_max 0.997
_diffrn_measurement_device_type 'D8 Venture'
_diffrn_radiation_monochromator graphite
_diffrn_radiation_source 'fine-focus sealed tube'
_diffrn_radiation_type MoK\a
_diffrn_radiation_wavelength 0.71073
_diffrn_reflns_av_R_equivalents 0.0904
_diffrn_reflns_av_sigmaI/netI 0.0618
_diffrn_reflns_limit_h_max 24
_diffrn_reflns_limit_h_min -27
_diffrn_reflns_limit_k_max 23
_diffrn_reflns_limit_k_min -23
_diffrn_reflns_limit_l_max 20
_diffrn_reflns_limit_l_min -19
_diffrn_reflns_number 108419
_diffrn_reflns_theta_full 25.06
_diffrn_reflns_theta_max 25.06
_diffrn_reflns_theta_min 2.14
_exptl_absorpt_coefficient_mu 1.069
_exptl_absorpt_correction_T_max 0.9387
_exptl_absorpt_correction_T_min 0.6806
_exptl_absorpt_correction_type multi-scan
_exptl_absorpt_process_details SADABS
_exptl_crystal_colour red
_exptl_crystal_density_diffrn 1.484
_exptl_crystal_density_method 'not measured'
_exptl_crystal_description prism
_exptl_crystal_F_000 3384
_exptl_crystal_size_max 0.39
_exptl_crystal_size_mid 0.38
_exptl_crystal_size_min 0.06
_platon_squeeze_details
;
;
_refine_diff_density_max 2.208
_refine_diff_density_min -1.595
_refine_diff_density_rms 0.143
_refine_ls_extinction_method none
_refine_ls_goodness_of_fit_ref 1.079
_refine_ls_hydrogen_treatment constr
_refine_ls_matrix_type full
_refine_ls_number_parameters 895
_refine_ls_number_reflns 13382
_refine_ls_number_restraints 0
_refine_ls_restrained_S_all 1.079
_refine_ls_R_factor_all 0.1123
_refine_ls_R_factor_gt 0.0776
_refine_ls_shift/su_max 0.003
_refine_ls_shift/su_mean 0.000
_refine_ls_structure_factor_coef Fsqd
_refine_ls_weighting_details 'calc w=1/[\s^2^(Fo^2^)+(0.1208P)^2^+15.8990P] where P=(Fo^2^+2Fc^2^)/3'
_refine_ls_weighting_scheme calc
_refine_ls_wR_factor_gt 0.2013
_refine_ls_wR_factor_ref 0.2220
_reflns_number_gt 8792
_reflns_number_total 13382
_reflns_threshold_expression >2sigma(I)
_cod_data_source_file d0cc02699a2.cif
_cod_data_source_block d21039
_cod_depositor_comments 'Adding full bibliography for 7126517--7126522.cif.'
_cod_original_sg_symbol_H-M 'P 21/c'
_cod_database_code 7126522

loop_
_symmetry_equiv_pos_as_xyz
'x, y, z'
'-x, y+1/2, -z+1/2'
'-x, -y, -z'
'x, -y-1/2, z-1/2'

loop_
_atom_site_label
_atom_site_type_symbol
_atom_site_fract_x
_atom_site_fract_y
_atom_site_fract_z
_atom_site_U_iso_or_equiv
_atom_site_adp_type
_atom_site_occupancy
_atom_site_symmetry_multiplicity
_atom_site_calc_flag
_atom_site_refinement_flags
_atom_site_disorder_assembly
_atom_site_disorder_group
C1 C 0.6000(5) 0.6412(4) 0.3863(6) 0.061(3) Uani 1 1 d . . .
H1 H 0.6092 0.6781 0.4224 0.073 Uiso 1 1 calc R . .
C2 C 0.5971(5) 0.6514(5) 0.3068(6) 0.065(3) Uani 1 1 d . . .
H2 H 0.6047 0.6940 0.2886 0.078 Uiso 1 1 calc R . .
C3 C 0.5827(5) 0.5978(5) 0.2547(6) 0.068(3) Uani 1 1 d . . .
H3 H 0.5810 0.6027 0.1996 0.082 Uiso 1 1 calc R . .
C4 C 0.5709(5) 0.5371(5) 0.2825(6) 0.056(2) Uani 1 1 d . . .
H4 H 0.5596 0.5005 0.2461 0.067 Uiso 1 1 calc R . .
C5 C 0.5753(4) 0.5289(4) 0.3638(5) 0.0431(19) Uani 1 1 d . . .
C6 C 0.5676(4) 0.4684(4) 0.4021(5) 0.046(2) Uani 1 1 d . . .
C7 C 0.5548(4) 0.4013(4) 0.3762(5) 0.044(2) Uani 1 1 d . . .
C8 C 0.5332(4) 0.3751(4) 0.2925(5) 0.0424(19) Uani 1 1 d . . .
C9 C 0.5725(5) 0.3611(5) 0.2491(6) 0.065(3) Uani 1 1 d . . .
H9 H 0.6154 0.3705 0.2725 0.078 Uiso 1 1 calc R . .
C10 C 0.5495(5) 0.3334(5) 0.1714(7) 0.070(3) Uani 1 1 d . . .
H10 H 0.5772 0.3232 0.1430 0.084 Uiso 1 1 calc R . .
C11 C 0.4886(5) 0.3206(5) 0.1356(6) 0.061(3) Uani 1 1 d . . .
H11 H 0.4734 0.3031 0.0818 0.074 Uiso 1 1 calc R . .
C12 C 0.4490(5) 0.3333(5) 0.1776(6) 0.063(3) Uani 1 1 d . . .
H12 H 0.4062 0.3239 0.1533 0.076 Uiso 1 1 calc R . .
C13 C 0.4712(5) 0.3598(5) 0.2557(6) 0.057(2) Uani 1 1 d . . .
H13 H 0.4433 0.3677 0.2845 0.068 Uiso 1 1 calc R . .
C14 C 0.5575(4) 0.3636(4) 0.4450(5) 0.045(2) Uani 1 1 d . . .
C15 C 0.5486(4) 0.2916(4) 0.4452(5) 0.0400(19) Uani 1 1 d . . .
C16 C 0.4916(4) 0.2630(4) 0.4326(6) 0.056(2) Uani 1 1 d . . .
H16 H 0.4568 0.2909 0.4259 0.068 Uiso 1 1 calc R . .
C17 C 0.4836(5) 0.1955(4) 0.4296(6) 0.058(2) Uani 1 1 d . . .
H17 H 0.4438 0.1773 0.4214 0.070 Uiso 1 1 calc R . .
C18 C 0.5323(5) 0.1543(4) 0.4381(6) 0.058(2) Uani 1 1 d . . .
H18 H 0.5268 0.1075 0.4361 0.069 Uiso 1 1 calc R . .
C19 C 0.5898(5) 0.1811(4) 0.4496(6) 0.060(2) Uani 1 1 d . . .
H19 H 0.6238 0.1525 0.4550 0.072 Uiso 1 1 calc R . .
C20 C 0.5986(4) 0.2487(4) 0.4536(6) 0.057(2) Uani 1 1 d . . .
H20 H 0.6386 0.2664 0.4620 0.069 Uiso 1 1 calc R . .
C21 C 0.5715(4) 0.4095(4) 0.5118(5) 0.044(2) Uani 1 1 d . . .
C22 C 0.5782(4) 0.4036(4) 0.5977(5) 0.0432(19) Uani 1 1 d . . .
C23 C 0.5687(4) 0.3463(4) 0.6352(5) 0.049(2) Uani 1 1 d . . .
H23 H 0.5596 0.3057 0.6058 0.059 Uiso 1 1 calc R . .
C24 C 0.5728(5) 0.3488(5) 0.7161(6) 0.060(3) Uani 1 1 d . . .
H24 H 0.5660 0.3096 0.7425 0.072 Uiso 1 1 calc R . .
C25 C 0.5866(5) 0.4079(5) 0.7590(6) 0.059(2) Uani 1 1 d . . .
H25 H 0.5888 0.4105 0.8145 0.071 Uiso 1 1 calc R . .
C26 C 0.5970(4) 0.4637(5) 0.7175(5) 0.052(2) Uani 1 1 d . . .
H26 H 0.6077 0.5044 0.7463 0.063 Uiso 1 1 calc R . .
C27 C 0.7235(4) 0.6330(4) 0.7703(5) 0.045(2) Uani 1 1 d . . .
H27 H 0.7096 0.6684 0.7325 0.054 Uiso 1 1 calc R . .
C28 C 0.7320(5) 0.6442(5) 0.8515(6) 0.059(2) Uani 1 1 d . . .
H28 H 0.7249 0.6869 0.8699 0.070 Uiso 1 1 calc R . .
C29 C 0.7512(5) 0.5919(5) 0.9054(6) 0.060(2) Uani 1 1 d . . .
H29 H 0.7577 0.5986 0.9617 0.072 Uiso 1 1 calc R . .
C30 C 0.7607(5) 0.5309(4) 0.8782(5) 0.056(2) Uani 1 1 d . . .
H30 H 0.7732 0.4947 0.9151 0.068 Uiso 1 1 calc R . .
C31 C 0.7520(4) 0.5223(4) 0.7953(5) 0.0427(19) Uani 1 1 d . . .
C32 C 0.7591(4) 0.4611(4) 0.7558(5) 0.0399(18) Uani 1 1 d . . .
C33 C 0.7742(4) 0.3943(4) 0.7818(5) 0.044(2) Uani 1 1 d . . .
C34 C 0.7898(4) 0.3687(4) 0.8674(5) 0.047(2) Uani 1 1 d . . .
C35 C 0.8517(5) 0.3566(5) 0.9128(6) 0.065(3) Uani 1 1 d . . .
H35 H 0.8829 0.3632 0.8890 0.078 Uiso 1 1 calc R . .
C36 C 0.8673(5) 0.3347(6) 0.9932(6) 0.071(3) Uani 1 1 d . . .
H36 H 0.9094 0.3268 1.0243 0.085 Uiso 1 1 calc R . .
C37 C 0.8230(6) 0.3244(5) 1.0278(6) 0.064(3) Uani 1 1 d . . .
H37 H 0.8341 0.3106 1.0831 0.077 Uiso 1 1 calc R . .
C38 C 0.7615(5) 0.3344(5) 0.9816(6) 0.065(3) Uani 1 1 d . . .
H38 H 0.7303 0.3267 1.0051 0.079 Uiso 1 1 calc R . .
C39 C 0.7455(5) 0.3554(5) 0.9022(6) 0.059(2) Uani 1 1 d . . .
H39 H 0.7031 0.3608 0.8707 0.070 Uiso 1 1 calc R . .
C40 C 0.7697(4) 0.3561(4) 0.7124(5) 0.0415(19) Uani 1 1 d . . .
C41 C 0.7700(4) 0.2834(4) 0.7086(5) 0.045(2) Uani 1 1 d . . .
C42 C 0.8210(5) 0.2456(4) 0.7535(6) 0.056(2) Uani 1 1 d . . .
H42 H 0.8578 0.2674 0.7856 0.067 Uiso 1 1 calc R . .
C43 C 0.8189(5) 0.1770(4) 0.7521(6) 0.058(2) Uani 1 1 d . . .
H43 H 0.8542 0.1521 0.7827 0.070 Uiso 1 1 calc R . .
C44 C 0.7659(5) 0.1446(4) 0.7067(6) 0.061(3) Uani 1 1 d . . .
H44 H 0.7640 0.0974 0.7070 0.073 Uiso 1 1 calc R . .
C45 C 0.7150(5) 0.1813(5) 0.6602(7) 0.064(3) Uani 1 1 d . . .
H45 H 0.6788 0.1593 0.6268 0.077 Uiso 1 1 calc R . .
C46 C 0.7172(5) 0.2502(4) 0.6626(6) 0.057(2) Uani 1 1 d . . .
H46 H 0.6818 0.2750 0.6321 0.068 Uiso 1 1 calc R . .
C47 C 0.7550(4) 0.4017(4) 0.6472(5) 0.0408(19) Uani 1 1 d . . .
C48 C 0.7488(4) 0.3981(4) 0.5610(5) 0.0425(19) Uani 1 1 d . . .
C49 C 0.7594(4) 0.3429(4) 0.5203(6) 0.052(2) Uani 1 1 d . . .
H49 H 0.7712 0.3021 0.5489 0.062 Uiso 1 1 calc R . .
C50 C 0.7531(4) 0.3463(5) 0.4394(6) 0.055(2) Uani 1 1 d . . .
H50 H 0.7616 0.3086 0.4120 0.067 Uiso 1 1 calc R . .
C51 C 0.7347(4) 0.4045(5) 0.3989(5) 0.052(2) Uani 1 1 d . . .
H51 H 0.7299 0.4075 0.3426 0.063 Uiso 1 1 calc R . .
C52 C 0.7229(4) 0.4588(4) 0.4389(5) 0.0424(19) Uani 1 1 d . . .
H52 H 0.7093 0.4989 0.4097 0.051 Uiso 1 1 calc R . .
C53 C 0.7801(5) 0.6403(6) 0.4093(7) 0.070(3) Uani 1 1 d . . .
H53 H 0.7618 0.6781 0.4247 0.084 Uiso 1 1 calc R . .
C54 C 0.7700(5) 0.6305(6) 0.3300(7) 0.076(3) Uani 1 1 d . . .
H54 H 0.7450 0.6603 0.2902 0.092 Uiso 1 1 calc R . .
C55 C 0.7971(5) 0.5755(6) 0.3069(6) 0.071(3) Uani 1 1 d . . .
H55 H 0.7917 0.5679 0.2511 0.085 Uiso 1 1 calc R . .
C56 C 0.8317(5) 0.5325(6) 0.3659(6) 0.063(3) Uani 1 1 d . . .
H56 H 0.8490 0.4940 0.3505 0.076 Uiso 1 1 calc R . .
C57 C 0.8413(4) 0.5447(5) 0.4465(5) 0.047(2) Uani 1 1 d . . .
C58 C 0.8755(4) 0.5036(4) 0.5161(5) 0.048(2) Uani 1 1 d . . .
C59 C 0.9090(4) 0.4448(4) 0.5242(6) 0.050(2) Uani 1 1 d . . .
C60 C 0.9305(4) 0.4067(5) 0.4658(5) 0.053(2) Uani 1 1 d . . .
C61 C 0.9611(5) 0.4393(5) 0.4189(6) 0.065(3) Uani 1 1 d . . .
H61 H 0.9626 0.4864 0.4186 0.078 Uiso 1 1 calc R . .
C62 C 0.9894(5) 0.4029(7) 0.3728(6) 0.074(3) Uani 1 1 d . . .
H62 H 1.0105 0.4255 0.3421 0.089 Uiso 1 1 calc R . .
C63 C 0.9870(5) 0.3351(7) 0.3712(7) 0.079(3) Uani 1 1 d . . .
H63 H 1.0067 0.3105 0.3403 0.094 Uiso 1 1 calc R . .
C64 C 0.9549(5) 0.3023(6) 0.4160(7) 0.074(3) Uani 1 1 d . . .
H64 H 0.9525 0.2552 0.4152 0.089 Uiso 1 1 calc R . .
C65 C 0.9267(5) 0.3384(5) 0.4612(6) 0.061(3) Uani 1 1 d . . .
H65 H 0.9041 0.3156 0.4899 0.074 Uiso 1 1 calc R . .
C66 C 0.9272(4) 0.4277(4) 0.6080(6) 0.049(2) Uani 1 1 d . . .
C67 C 0.9638(4) 0.3677(4) 0.6456(6) 0.054(2) Uani 1 1 d . . .
C68 C 1.0243(5) 0.3608(5) 0.6522(7) 0.069(3) Uani 1 1 d . . .
H68 H 1.0448 0.3967 0.6366 0.083 Uiso 1 1 calc R . .
C69 C 1.0566(6) 0.3029(6) 0.6809(8) 0.089(4) Uani 1 1 d . . .
H69 H 1.0991 0.2998 0.6861 0.106 Uiso 1 1 calc R . .
C70 C 1.0275(7) 0.2502(6) 0.7017(8) 0.092(4) Uani 1 1 d . . .
H70 H 1.0494 0.2101 0.7211 0.110 Uiso 1 1 calc R . .
C71 C 0.9657(7) 0.2557(6) 0.6943(7) 0.082(3) Uani 1 1 d . . .
H71 H 0.9449 0.2191 0.7078 0.098 Uiso 1 1 calc R . .
C72 C 0.9348(5) 0.3136(5) 0.6676(6) 0.065(3) Uani 1 1 d . . .
H72 H 0.8927 0.3172 0.6640 0.078 Uiso 1 1 calc R . .
C73 C 0.9038(4) 0.4764(4) 0.6465(5) 0.045(2) Uani 1 1 d . . .
C74 C 0.9116(4) 0.4924(5) 0.7312(5) 0.050(2) Uani 1 1 d . . .
C75 C 0.9447(5) 0.4535(5) 0.7980(6) 0.063(3) Uani 1 1 d . . .
H75 H 0.9627 0.4127 0.7905 0.076 Uiso 1 1 calc R . .
C76 C 0.9506(5) 0.4756(6) 0.8749(6) 0.071(3) Uani 1 1 d . . .
H76 H 0.9735 0.4504 0.9213 0.085 Uiso 1 1 calc R . .
C77 C 0.9223(5) 0.5361(6) 0.8846(6) 0.071(3) Uani 1 1 d . . .
H77 H 0.9258 0.5522 0.9373 0.085 Uiso 1 1 calc R . .
C78 C 0.8907(5) 0.5698(5) 0.8173(5) 0.057(2) Uani 1 1 d . . .
H78 H 0.8712 0.6101 0.8238 0.068 Uiso 1 1 calc R . .
C79 C 1.0930(10) 0.2014(11) 0.5028(12) 0.171(8) Uiso 1 1 d . . .
H79A H 1.0915 0.2499 0.4984 0.257 Uiso 1 1 calc R . .
H79B H 1.1285 0.1882 0.5500 0.257 Uiso 1 1 calc R . .
H79C H 1.0548 0.1851 0.5097 0.257 Uiso 1 1 calc R . .
C80 C 1.0994(9) 0.1722(9) 0.4268(11) 0.137(6) Uiso 1 1 d . . .
H80A H 1.0642 0.1861 0.3786 0.165 Uiso 1 1 calc R . .
H80B H 1.1381 0.1881 0.4196 0.165 Uiso 1 1 calc R . .
C81 C 1.1152(9) 0.0707(10) 0.3650(12) 0.143(6) Uiso 1 1 d . . .
H81A H 1.1556 0.0869 0.3638 0.172 Uiso 1 1 calc R . .
H81B H 1.0827 0.0816 0.3126 0.172 Uiso 1 1 calc R . .
C82 C 1.1173(12) -0.0067(13) 0.3828(15) 0.210(10) Uiso 1 1 d . . .
H82A H 1.0911 -0.0168 0.4157 0.316 Uiso 1 1 calc R . .
H82B H 1.1599 -0.0201 0.4127 0.316 Uiso 1 1 calc R . .
H82C H 1.1021 -0.0310 0.3311 0.316 Uiso 1 1 calc R . .
F1 F 0.2586(4) 0.2590(5) -0.0258(4) 0.123(3) Uani 1 1 d . . .
F2 F 0.2360(3) 0.2575(3) -0.1614(4) 0.090(2) Uani 1 1 d . . .
F3 F 0.3271(3) 0.3032(4) -0.1467(4) 0.110(3) Uani 1 1 d . . .
F4 F 0.3512(3) 0.3023(4) -0.0122(4) 0.097(2) Uani 1 1 d . . .
F5 F 0.3228(4) 0.2087(4) -0.0816(5) 0.129(2) Uani 1 1 d . . .
F6 F 0.2643(4) 0.3513(4) -0.0920(5) 0.129(2) Uani 1 1 d . . .
N1 N 0.5908(3) 0.5828(3) 0.4152(4) 0.0470(17) Uani 1 1 d . . .
N2 N 0.5780(3) 0.4713(3) 0.4841(4) 0.0404(16) Uani 1 1 d . . .
N3 N 0.5927(3) 0.4618(3) 0.6388(4) 0.0441(16) Uani 1 1 d . . .
N4 N 0.7341(3) 0.5739(3) 0.7436(4) 0.0417(16) Uani 1 1 d . . .
N5 N 0.7492(3) 0.4635(3) 0.6747(4) 0.0424(16) Uani 1 1 d . . .
N6 N 0.7305(3) 0.4560(3) 0.5204(4) 0.0410(16) Uani 1 1 d . . .
N7 N 0.8151(4) 0.5995(4) 0.4695(4) 0.0517(18) Uani 1 1 d . . .
N8 N 0.8730(3) 0.5221(3) 0.5894(4) 0.0443(16) Uani 1 1 d . . .
N9 N 0.8845(3) 0.5504(4) 0.7407(4) 0.0497(18) Uani 1 1 d . . .
P1 P 0.29326(13) 0.28023(12) -0.08568(15) 0.0565(6) Uani 1 1 d . . .
Sn1 Sn 0.59017(3) 0.56033(3) 0.55396(4) 0.04395(19) Uani 1 1 d . . .
Sn2 Sn 0.72357(3) 0.54989(3) 0.60275(3) 0.04034(18) Uani 1 1 d . . .
Sn3 Sn 0.83911(3) 0.61645(3) 0.61513(4) 0.0506(2) Uani 1 1 d . . .
O1C O 1.1006(5) 0.0991(6) 0.4344(7) 0.128(4) Uani 1 1 d . . .

loop_
_atom_site_aniso_label
_atom_site_aniso_U_11
_atom_site_aniso_U_22
_atom_site_aniso_U_33
_atom_site_aniso_U_23
_atom_site_aniso_U_13
_atom_site_aniso_U_12
C1 0.070(7) 0.040(5) 0.065(6) 0.006(5) 0.013(5) -0.002(5)
C2 0.083(8) 0.046(5) 0.066(7) 0.024(5) 0.027(6) 0.005(5)
C3 0.102(9) 0.058(6) 0.052(6) 0.010(5) 0.036(6) 0.006(6)
C4 0.067(6) 0.050(5) 0.051(5) 0.010(4) 0.019(5) -0.001(5)
C5 0.049(5) 0.036(4) 0.046(5) 0.000(4) 0.019(4) 0.001(4)
C6 0.041(5) 0.042(5) 0.055(5) 0.005(4) 0.017(4) 0.002(4)
C7 0.052(5) 0.038(4) 0.043(5) 0.002(4) 0.019(4) 0.005(4)
C8 0.053(5) 0.033(4) 0.040(5) -0.002(3) 0.015(4) -0.001(4)
C9 0.051(6) 0.080(7) 0.067(6) -0.026(6) 0.026(5) -0.011(5)
C10 0.080(8) 0.072(7) 0.073(7) -0.018(6) 0.044(6) -0.004(6)
C11 0.064(7) 0.066(6) 0.052(6) -0.010(5) 0.017(5) 0.001(5)
C12 0.063(7) 0.070(6) 0.051(6) -0.010(5) 0.012(5) -0.005(5)
C13 0.053(6) 0.064(6) 0.054(6) -0.001(5) 0.020(5) 0.000(5)
C14 0.049(5) 0.039(4) 0.047(5) -0.008(4) 0.018(4) -0.003(4)
C15 0.047(5) 0.039(4) 0.040(4) -0.005(4) 0.022(4) -0.012(4)
C16 0.055(6) 0.041(5) 0.074(6) -0.010(5) 0.024(5) 0.003(4)
C17 0.069(7) 0.041(5) 0.068(6) -0.007(4) 0.028(5) -0.013(5)
C18 0.077(7) 0.035(5) 0.070(6) 0.011(4) 0.036(6) 0.006(5)
C19 0.061(6) 0.044(5) 0.077(7) -0.006(5) 0.028(5) 0.006(5)
C20 0.045(5) 0.048(5) 0.079(7) -0.009(5) 0.020(5) -0.007(4)
C21 0.057(5) 0.039(4) 0.037(4) -0.009(4) 0.018(4) -0.012(4)
C22 0.040(5) 0.048(5) 0.045(5) -0.006(4) 0.019(4) -0.001(4)
C23 0.056(6) 0.042(5) 0.050(5) 0.002(4) 0.020(4) -0.003(4)
C24 0.071(7) 0.065(6) 0.055(6) 0.012(5) 0.035(5) 0.001(5)
C25 0.064(6) 0.066(6) 0.056(6) 0.007(5) 0.030(5) 0.002(5)
C26 0.055(6) 0.058(5) 0.046(5) -0.007(4) 0.020(4) -0.001(5)
C27 0.056(6) 0.036(4) 0.047(5) -0.006(4) 0.020(4) 0.001(4)
C28 0.079(7) 0.042(5) 0.060(6) -0.010(4) 0.031(5) -0.002(5)
C29 0.078(7) 0.055(6) 0.054(6) -0.006(5) 0.032(5) -0.006(5)
C30 0.082(7) 0.043(5) 0.046(5) -0.002(4) 0.025(5) 0.005(5)
C31 0.050(5) 0.042(4) 0.037(4) 0.000(4) 0.016(4) -0.003(4)
C32 0.043(5) 0.041(4) 0.038(4) -0.001(4) 0.017(4) 0.004(4)
C33 0.053(5) 0.034(4) 0.046(5) 0.009(4) 0.017(4) -0.002(4)
C34 0.057(6) 0.034(4) 0.050(5) 0.005(4) 0.019(5) -0.001(4)
C35 0.072(7) 0.078(7) 0.051(6) 0.009(5) 0.027(5) -0.004(6)
C36 0.069(7) 0.091(8) 0.049(6) 0.008(5) 0.013(5) 0.002(6)
C37 0.099(9) 0.046(5) 0.053(6) 0.012(4) 0.034(6) -0.006(5)
C38 0.070(7) 0.073(7) 0.063(6) 0.022(5) 0.036(6) -0.001(6)
C39 0.057(6) 0.057(6) 0.064(6) 0.016(5) 0.024(5) 0.010(5)
C40 0.053(5) 0.033(4) 0.047(5) -0.009(4) 0.028(4) -0.010(4)
C41 0.057(6) 0.042(4) 0.042(5) -0.006(4) 0.023(4) 0.000(4)
C42 0.061(6) 0.049(5) 0.056(6) 0.003(4) 0.018(5) 0.012(5)
C43 0.069(7) 0.039(5) 0.063(6) 0.001(4) 0.016(5) 0.007(5)
C44 0.087(8) 0.035(5) 0.070(6) 0.011(5) 0.038(6) -0.001(5)
C45 0.064(7) 0.058(6) 0.076(7) -0.018(5) 0.031(6) -0.007(5)
C46 0.051(6) 0.048(5) 0.077(7) -0.008(5) 0.029(5) 0.002(4)
C47 0.040(5) 0.048(5) 0.036(4) -0.005(4) 0.014(4) 0.000(4)
C48 0.042(5) 0.041(4) 0.047(5) -0.001(4) 0.018(4) -0.003(4)
C49 0.058(6) 0.046(5) 0.059(6) -0.007(4) 0.031(5) -0.006(4)
C50 0.060(6) 0.059(6) 0.053(6) -0.020(5) 0.027(5) -0.012(5)
C51 0.055(6) 0.073(6) 0.036(4) -0.012(5) 0.025(4) -0.006(5)
C52 0.040(5) 0.046(5) 0.041(5) 0.001(4) 0.014(4) 0.003(4)
C53 0.067(7) 0.073(7) 0.068(7) 0.005(6) 0.021(6) 0.006(6)
C54 0.081(8) 0.090(8) 0.058(7) 0.024(6) 0.023(6) 0.021(7)
C55 0.072(7) 0.092(8) 0.048(6) 0.013(6) 0.020(5) 0.003(6)
C56 0.060(6) 0.079(7) 0.057(6) -0.002(5) 0.026(5) 0.005(5)
C57 0.034(5) 0.063(6) 0.046(5) 0.003(4) 0.018(4) 0.000(4)
C58 0.050(5) 0.051(5) 0.046(5) 0.000(4) 0.019(4) 0.000(4)
C59 0.047(5) 0.055(5) 0.057(6) 0.003(4) 0.027(4) -0.003(4)
C60 0.042(5) 0.065(6) 0.049(5) -0.008(5) 0.012(4) -0.001(4)
C61 0.051(6) 0.074(7) 0.071(7) 0.000(5) 0.024(5) -0.008(5)
C62 0.057(7) 0.117(10) 0.062(6) -0.021(7) 0.038(5) -0.014(7)
C63 0.069(8) 0.106(10) 0.069(7) -0.030(7) 0.034(6) 0.002(7)
C64 0.065(7) 0.080(7) 0.071(7) -0.023(6) 0.015(6) 0.013(6)
C65 0.059(6) 0.066(6) 0.063(6) -0.004(5) 0.025(5) -0.002(5)
C66 0.040(5) 0.051(5) 0.057(5) 0.010(4) 0.017(4) -0.001(4)
C67 0.054(6) 0.046(5) 0.065(6) 0.001(4) 0.024(5) -0.002(4)
C68 0.070(7) 0.062(6) 0.078(7) 0.021(6) 0.031(6) 0.010(5)
C69 0.087(9) 0.087(9) 0.110(10) 0.023(8) 0.057(8) 0.022(7)
C70 0.107(11) 0.083(9) 0.082(8) 0.021(7) 0.027(8) 0.041(8)
C71 0.101(10) 0.066(7) 0.077(8) 0.003(6) 0.026(7) -0.001(7)
C72 0.048(6) 0.066(6) 0.078(7) 0.010(6) 0.015(5) -0.001(5)
C73 0.045(5) 0.047(5) 0.046(5) 0.004(4) 0.021(4) 0.002(4)
C74 0.045(5) 0.063(6) 0.045(5) 0.004(4) 0.018(4) -0.002(4)
C75 0.067(7) 0.070(6) 0.056(6) 0.002(5) 0.026(5) 0.003(5)
C76 0.066(7) 0.088(8) 0.050(6) -0.001(6) 0.008(5) 0.005(6)
C77 0.067(7) 0.092(8) 0.054(6) -0.006(6) 0.019(5) -0.011(6)
C78 0.060(6) 0.069(6) 0.045(5) -0.009(5) 0.022(5) -0.012(5)
F1 0.137(7) 0.168(8) 0.088(5) -0.003(5) 0.068(5) -0.036(6)
F2 0.092(5) 0.096(5) 0.069(4) -0.015(3) 0.009(3) -0.018(4)
F3 0.095(5) 0.157(7) 0.083(5) 0.037(5) 0.036(4) -0.015(5)
F4 0.100(5) 0.099(5) 0.071(4) -0.010(4) 0.000(4) -0.020(4)
F5 0.173(6) 0.071(3) 0.121(5) -0.011(3) 0.018(4) 0.045(4)
F6 0.173(6) 0.071(3) 0.121(5) -0.011(3) 0.018(4) 0.045(4)
N1 0.052(4) 0.036(4) 0.053(4) 0.007(3) 0.016(4) 0.006(3)
N2 0.039(4) 0.029(3) 0.053(4) 0.003(3) 0.014(3) 0.004(3)
N3 0.048(4) 0.044(4) 0.042(4) 0.003(3) 0.018(3) -0.003(3)
N4 0.052(4) 0.040(4) 0.035(4) -0.002(3) 0.017(3) 0.002(3)
N5 0.056(4) 0.041(4) 0.033(4) 0.001(3) 0.019(3) 0.003(3)
N6 0.045(4) 0.042(4) 0.037(4) 0.001(3) 0.015(3) -0.001(3)
N7 0.058(5) 0.052(4) 0.048(4) 0.009(4) 0.021(4) -0.002(4)
N8 0.038(4) 0.051(4) 0.050(4) 0.007(3) 0.023(3) 0.002(3)
N9 0.039(4) 0.057(5) 0.054(5) 0.001(4) 0.016(3) -0.004(3)
P1 0.0719(17) 0.0427(12) 0.0553(15) -0.0026(11) 0.0217(13) -0.0011(12)
Sn1 0.0453(4) 0.0378(3) 0.0505(4) -0.0045(3) 0.0183(3) 0.0019(3)
Sn2 0.0442(4) 0.0375(3) 0.0417(3) 0.0013(2) 0.0175(3) 0.0005(2)
Sn3 0.0489(4) 0.0467(4) 0.0585(4) -0.0005(3) 0.0209(3) -0.0037(3)
O1C 0.131(9) 0.121(8) 0.127(9) 0.018(7) 0.038(7) -0.002(7)

loop_
_atom_type_symbol
_atom_type_description
_atom_type_scat_dispersion_real
_atom_type_scat_dispersion_imag
_atom_type_scat_source
C C 0.0033 0.0016 'International Tables Vol C Tables 4.2.6.8 and 6.1.1.4'
H H 0.0000 0.0000 'International Tables Vol C Tables 4.2.6.8 and 6.1.1.4'
F F 0.0171 0.0103 'International Tables Vol C Tables 4.2.6.8 and 6.1.1.4'
N N 0.0061 0.0033 'International Tables Vol C Tables 4.2.6.8 and 6.1.1.4'
P P 0.1023 0.0942 'International Tables Vol C Tables 4.2.6.8 and 6.1.1.4'
Sn Sn -0.6537 1.4246 'International Tables Vol C Tables 4.2.6.8 and 6.1.1.4'
O O 0.0106 0.0060 'International Tables Vol C Tables 4.2.6.8 and 6.1.1.4'

loop_
_geom_angle_atom_site_label_1
_geom_angle_atom_site_label_2
_geom_angle_atom_site_label_3
_geom_angle
_geom_angle_site_symmetry_1
_geom_angle_site_symmetry_3
_geom_angle_publ_flag
N1 C1 C2 123.7(9) . . ?
N1 C1 H1 118.2 . . ?
C2 C1 H1 118.2 . . ?
C1 C2 C3 117.6(9) . . ?
C1 C2 H2 121.2 . . ?
C3 C2 H2 121.2 . . ?
C4 C3 C2 119.8(9) . . ?
C4 C3 H3 120.1 . . ?
C2 C3 H3 120.1 . . ?
C3 C4 C5 120.5(9) . . ?
C3 C4 H4 119.7 . . ?
C5 C4 H4 119.7 . . ?
N1 C5 C4 118.8(8) . . ?
N1 C5 C6 114.5(7) . . ?
C4 C5 C6 126.7(8) . . ?
N2 C6 C7 108.4(7) . . ?
N2 C6 C5 116.5(7) . . ?
C7 C6 C5 135.0(8) . . ?
C14 C7 C6 107.4(7) . . ?
C14 C7 C8 123.8(7) . . ?
C6 C7 C8 128.3(7) . . ?
C9 C8 C13 117.3(8) . . ?
C9 C8 C7 123.2(8) . . ?
C13 C8 C7 119.4(8) . . ?
C8 C9 C10 120.4(9) . . ?
C8 C9 H9 119.8 . . ?
C10 C9 H9 119.8 . . ?
C11 C10 C9 121.4(9) . . ?
C11 C10 H10 119.3 . . ?
C9 C10 H10 119.3 . . ?
C10 C11 C12 119.3(9) . . ?
C10 C11 H11 120.4 . . ?
C12 C11 H11 120.4 . . ?
C11 C12 C13 120.1(10) . . ?
C11 C12 H12 119.9 . . ?
C13 C12 H12 119.9 . . ?
C8 C13 C12 121.5(9) . . ?
C8 C13 H13 119.2 . . ?
C12 C13 H13 119.2 . . ?
C7 C14 C21 106.1(7) . . ?
C7 C14 C15 124.9(7) . . ?
C21 C14 C15 129.0(8) . . ?
C16 C15 C20 117.3(8) . . ?
C16 C15 C14 122.6(8) . . ?
C20 C15 C14 120.0(7) . . ?
C17 C16 C15 121.8(9) . . ?
C17 C16 H16 119.1 . . ?
C15 C16 H16 119.1 . . ?
C18 C17 C16 120.4(9) . . ?
C18 C17 H17 119.8 . . ?
C16 C17 H17 119.8 . . ?
C17 C18 C19 119.3(8) . . ?
C17 C18 H18 120.3 . . ?
C19 C18 H18 120.3 . . ?
C18 C19 C20 120.9(9) . . ?
C18 C19 H19 119.5 . . ?
C20 C19 H19 119.5 . . ?
C19 C20 C15 120.2(9) . . ?
C19 C20 H20 119.9 . . ?
C15 C20 H20 119.9 . . ?
N2 C21 C14 108.9(7) . . ?
N2 C21 C22 116.9(7) . . ?
C14 C21 C22 134.3(8) . . ?
N3 C22 C23 121.6(8) . . ?
N3 C22 C21 113.2(7) . . ?
C23 C22 C21 125.1(8) . . ?
C22 C23 C24 119.1(8) . . ?
C22 C23 H23 120.4 . . ?
C24 C23 H23 120.4 . . ?
C23 C24 C25 120.3(9) . . ?
C23 C24 H24 119.8 . . ?
C25 C24 H24 119.8 . . ?
C24 C25 C26 117.4(9) . . ?
C24 C25 H25 121.3 . . ?
C26 C25 H25 121.3 . . ?
N3 C26 C25 122.6(9) . . ?
N3 C26 H26 118.7 . . ?
C25 C26 H26 118.7 . . ?
N4 C27 C28 121.7(8) . . ?
N4 C27 H27 119.1 . . ?
C28 C27 H27 119.1 . . ?
C27 C28 C29 118.3(8) . . ?
C27 C28 H28 120.8 . . ?
C29 C28 H28 120.8 . . ?
C30 C29 C28 120.3(9) . . ?
C30 C29 H29 119.8 . . ?
C28 C29 H29 119.8 . . ?
C29 C30 C31 119.1(9) . . ?
C29 C30 H30 120.4 . . ?
C31 C30 H30 120.4 . . ?
N4 C31 C30 119.9(7) . . ?
N4 C31 C32 113.5(7) . . ?
C30 C31 C32 126.5(8) . . ?
N5 C32 C33 107.7(7) . . ?
N5 C32 C31 117.2(7) . . ?
C33 C32 C31 135.1(7) . . ?
C40 C33 C32 107.8(7) . . ?
C40 C33 C34 126.0(7) . . ?
C32 C33 C34 126.2(7) . . ?
C39 C34 C35 118.7(8) . . ?
C39 C34 C33 122.5(8) . . ?
C35 C34 C33 118.7(8) . . ?
C36 C35 C34 119.6(10) . . ?
C36 C35 H35 120.2 . . ?
C34 C35 H35 120.2 . . ?
C37 C36 C35 120.8(10) . . ?
C37 C36 H36 119.6 . . ?
C35 C36 H36 119.6 . . ?
C36 C37 C38 119.3(9) . . ?
C36 C37 H37 120.4 . . ?
C38 C37 H37 120.4 . . ?
C39 C38 C37 120.4(9) . . ?
C39 C38 H38 119.8 . . ?
C37 C38 H38 119.8 . . ?
C38 C39 C34 121.0(9) . . ?
C38 C39 H39 119.5 . . ?
C34 C39 H39 119.5 . . ?
C33 C40 C47 105.3(7) . . ?
C33 C40 C41 125.9(7) . . ?
C47 C40 C41 128.1(7) . . ?
C46 C41 C42 118.1(8) . . ?
C46 C41 C40 119.6(8) . . ?
C42 C41 C40 122.3(8) . . ?
C43 C42 C41 121.1(9) . . ?
C43 C42 H42 119.5 . . ?
C41 C42 H42 119.5 . . ?
C44 C43 C42 120.3(9) . . ?
C44 C43 H43 119.9 . . ?
C42 C43 H43 119.9 . . ?
C43 C44 C45 119.4(9) . . ?
C43 C44 H44 120.3 . . ?
C45 C44 H44 120.3 . . ?
C46 C45 C44 120.0(10) . . ?
C46 C45 H45 120.0 . . ?
C44 C45 H45 120.0 . . ?
C41 C46 C45 121.1(9) . . ?
C41 C46 H46 119.4 . . ?
C45 C46 H46 119.4 . . ?
N5 C47 C40 109.8(6) . . ?
N5 C47 C48 114.8(7) . . ?
C40 C47 C48 135.2(7) . . ?
N6 C48 C49 120.1(8) . . ?
N6 C48 C47 113.6(7) . . ?
C49 C48 C47 126.3(8) . . ?
C50 C49 C48 120.7(9) . . ?
C50 C49 H49 119.7 . . ?
C48 C49 H49 119.7 . . ?
C51 C50 C49 118.9(8) . . ?
C51 C50 H50 120.5 . . ?
C49 C50 H50 120.5 . . ?
C50 C51 C52 120.4(8) . . ?
C50 C51 H51 119.8 . . ?
C52 C51 H51 119.8 . . ?
C51 C52 N6 120.9(8) . . ?
C51 C52 H52 119.6 . . ?
N6 C52 H52 119.6 . . ?
C54 C53 N7 124.0(11) . . ?
C54 C53 H53 118.0 . . ?
N7 C53 H53 118.0 . . ?
C53 C54 C55 118.4(10) . . ?
C53 C54 H54 120.8 . . ?
C55 C54 H54 120.8 . . ?
C56 C55 C54 119.2(10) . . ?
C56 C55 H55 120.4 . . ?
C54 C55 H55 120.4 . . ?
C57 C56 C55 120.5(10) . . ?
C57 C56 H56 119.7 . . ?
C55 C56 H56 119.7 . . ?
C56 C57 N7 120.3(8) . . ?
C56 C57 C58 127.3(9) . . ?
N7 C57 C58 112.3(7) . . ?
N8 C58 C59 109.7(8) . . ?
N8 C58 C57 116.5(8) . . ?
C59 C58 C57 133.7(8) . . ?
C58 C59 C66 105.8(8) . . ?
C58 C59 C60 132.0(8) . . ?
C66 C59 C60 121.9(8) . . ?
C65 C60 C61 117.8(9) . . ?
C65 C60 C59 121.7(9) . . ?
C61 C60 C59 120.2(9) . . ?
C62 C61 C60 120.5(10) . . ?
C62 C61 H61 119.8 . . ?
C60 C61 H61 119.8 . . ?
C63 C62 C61 120.8(10) . . ?
C63 C62 H62 119.6 . . ?
C61 C62 H62 119.6 . . ?
C62 C63 C64 118.9(10) . . ?
C62 C63 H63 120.5 . . ?
C64 C63 H63 120.5 . . ?
C65 C64 C63 120.1(11) . . ?
C65 C64 H64 119.9 . . ?
C63 C64 H64 119.9 . . ?
C60 C65 C64 121.7(10) . . ?
C60 C65 H65 119.2 . . ?
C64 C65 H65 119.2 . . ?
C73 C66 C59 107.2(8) . . ?
C73 C66 C67 127.6(8) . . ?
C59 C66 C67 125.2(8) . . ?
C68 C67 C72 117.6(9) . . ?
C68 C67 C66 121.9(8) . . ?
C72 C67 C66 120.2(9) . . ?
C67 C68 C69 121.7(10) . . ?
C67 C68 H68 119.1 . . ?
C69 C68 H68 119.1 . . ?
C70 C69 C68 119.9(12) . . ?
C70 C69 H69 120.0 . . ?
C68 C69 H69 120.0 . . ?
C69 C70 C71 119.4(11) . . ?
C69 C70 H70 120.3 . . ?
C71 C70 H70 120.3 . . ?
C72 C71 C70 120.0(12) . . ?
C72 C71 H71 120.0 . . ?
C70 C71 H71 120.0 . . ?
C71 C72 C67 121.3(10) . . ?
C71 C72 H72 119.3 . . ?
C67 C72 H72 119.3 . . ?
N8 C73 C66 108.3(7) . . ?
N8 C73 C74 116.4(7) . . ?
C66 C73 C74 134.8(8) . . ?
N9 C74 C75 121.5(8) . . ?
N9 C74 C73 114.0(8) . . ?
C75 C74 C73 124.5(9) . . ?
C76 C75 C74 118.7(10) . . ?
C76 C75 H75 120.7 . . ?
C74 C75 H75 120.7 . . ?
C75 C76 C77 119.7(10) . . ?
C75 C76 H76 120.2 . . ?
C77 C76 H76 120.2 . . ?
C78 C77 C76 117.9(10) . . ?
C78 C77 H77 121.1 . . ?
C76 C77 H77 121.1 . . ?
C77 C78 N9 124.3(10) . . ?
C77 C78 H78 117.9 . . ?
N9 C78 H78 117.9 . . ?
C80 C79 H79A 109.5 . . ?
C80 C79 H79B 109.5 . . ?
H79A C79 H79B 109.5 . . ?
C80 C79 H79C 109.5 . . ?
H79A C79 H79C 109.5 . . ?
H79B C79 H79C 109.5 . . ?
O1C C80 C79 108.3(16) . . ?
O1C C80 H80A 110.0 . . ?
C79 C80 H80A 110.0 . . ?
O1C C80 H80B 110.0 . . ?
C79 C80 H80B 110.0 . . ?
H80A C80 H80B 108.4 . . ?
O1C C81 C82 102.8(16) . . ?
O1C C81 H81A 111.2 . . ?
C82 C81 H81A 111.2 . . ?
O1C C81 H81B 111.2 . . ?
C82 C81 H81B 111.2 . . ?
H81A C81 H81B 109.1 . . ?
C81 C82 H82A 109.5 . . ?
C81 C82 H82B 109.5 . . ?
H82A C82 H82B 109.5 . . ?
C81 C82 H82C 109.5 . . ?
H82A C82 H82C 109.5 . . ?
H82B C82 H82C 109.5 . . ?
C1 N1 C5 119.5(8) . . ?
C1 N1 Sn1 126.2(6) . . ?
C5 N1 Sn1 114.1(5) . . ?
C21 N2 C6 109.2(6) . . ?
C21 N2 Sn1 125.2(5) . . ?
C6 N2 Sn1 125.1(5) . . ?
C26 N3 C22 118.9(7) . . ?
C26 N3 Sn1 124.7(6) . . ?
C22 N3 Sn1 115.4(5) . . ?
C27 N4 C31 120.6(7) . . ?
C27 N4 Sn2 124.3(5) . . ?
C31 N4 Sn2 115.1(5) . . ?
C32 N5 C47 109.4(6) . . ?
C32 N5 Sn2 124.5(5) . . ?
C47 N5 Sn2 126.1(5) . . ?
C48 N6 C52 119.0(7) . . ?
C48 N6 Sn2 115.8(5) . . ?
C52 N6 Sn2 124.9(5) . . ?
C53 N7 C57 117.6(8) . . ?
C53 N7 Sn3 125.9(7) . . ?
C57 N7 Sn3 116.5(5) . . ?
C58 N8 C73 109.0(7) . . ?
C58 N8 Sn3 124.9(6) . . ?
C73 N8 Sn3 125.3(5) . . ?
C78 N9 C74 118.0(8) . . ?
C78 N9 Sn3 126.2(6) . . ?
C74 N9 Sn3 115.4(6) . . ?
F6 P1 F1 89.8(6) . . ?
F6 P1 F4 91.3(4) . . ?
F1 P1 F4 90.9(4) . . ?
F6 P1 F3 88.8(5) . . ?
F1 P1 F3 178.6(5) . . ?
F4 P1 F3 89.5(4) . . ?
F6 P1 F5 178.5(5) . . ?
F1 P1 F5 91.6(5) . . ?
F4 P1 F5 89.3(4) . . ?
F3 P1 F5 89.8(5) . . ?
F6 P1 F2 89.5(4) . . ?
F1 P1 F2 90.5(4) . . ?
F4 P1 F2 178.4(4) . . ?
F3 P1 F2 89.1(4) . . ?
F5 P1 F2 89.9(4) . . ?
N2 Sn1 N1 68.8(2) . . ?
N2 Sn1 N3 68.7(2) . . ?
N1 Sn1 N3 136.8(2) . . ?
N2 Sn1 Sn2 91.72(17) . . ?
N1 Sn1 Sn2 86.99(17) . . ?
N3 Sn1 Sn2 87.45(17) . . ?
N5 Sn2 N6 69.2(2) . . ?
N5 Sn2 N4 69.6(2) . . ?
N6 Sn2 N4 138.8(2) . . ?
N5 Sn2 Sn1 106.91(19) . . ?
N6 Sn2 Sn1 99.03(16) . . ?
N4 Sn2 Sn1 91.09(16) . . ?
N5 Sn2 Sn3 105.63(19) . . ?
N6 Sn2 Sn3 99.45(16) . . ?
N4 Sn2 Sn3 93.08(16) . . ?
Sn1 Sn2 Sn3 146.56(3) . . ?
N8 Sn3 N7 68.4(3) . . ?
N8 Sn3 N9 68.5(2) . . ?
N7 Sn3 N9 136.7(2) . . ?
N8 Sn3 Sn2 87.82(17) . . ?
N7 Sn3 Sn2 88.57(18) . . ?
N9 Sn3 Sn2 85.53(16) . . ?
C81 O1C C80 108.4(13) . . ?

loop_
_geom_bond_atom_site_label_1
_geom_bond_atom_site_label_2
_geom_bond_distance
_geom_bond_site_symmetry_2
_geom_bond_publ_flag
C1 N1 1.325(11) . ?
C1 C2 1.376(14) . ?
C1 H1 0.9500 . ?
C2 C3 1.378(14) . ?
C2 H2 0.9500 . ?
C3 C4 1.373(13) . ?
C3 H3 0.9500 . ?
C4 C5 1.393(12) . ?
C4 H4 0.9500 . ?
C5 N1 1.375(11) . ?
C5 C6 1.428(11) . ?
C6 N2 1.367(11) . ?
C6 C7 1.423(12) . ?
C7 C14 1.401(12) . ?
C7 C8 1.469(11) . ?
C8 C9 1.387(12) . ?
C8 C13 1.385(13) . ?
C9 C10 1.392(13) . ?
C9 H9 0.9500 . ?
C10 C11 1.352(14) . ?
C10 H10 0.9500 . ?
C11 C12 1.368(14) . ?
C11 H11 0.9500 . ?
C12 C13 1.388(13) . ?
C12 H12 0.9500 . ?
C13 H13 0.9500 . ?
C14 C21 1.433(11) . ?
C14 C15 1.464(11) . ?
C15 C16 1.379(12) . ?
C15 C20 1.405(12) . ?
C16 C17 1.370(12) . ?
C16 H16 0.9500 . ?
C17 C18 1.359(13) . ?
C17 H17 0.9500 . ?
C18 C19 1.375(13) . ?
C18 H18 0.9500 . ?
C19 C20 1.374(12) . ?
C19 H19 0.9500 . ?
C20 H20 0.9500 . ?
C21 N2 1.361(10) . ?
C21 C22 1.454(11) . ?
C22 N3 1.356(10) . ?
C22 C23 1.377(12) . ?
C23 C24 1.380(12) . ?
C23 H23 0.9500 . ?
C24 C25 1.385(14) . ?
C24 H24 0.9500 . ?
C25 C26 1.398(13) . ?
C25 H25 0.9500 . ?
C26 N3 1.340(11) . ?
C26 H26 0.9500 . ?
C27 N4 1.329(10) . ?
C27 C28 1.378(12) . ?
C27 H27 0.9500 . ?
C28 C29 1.380(13) . ?
C28 H28 0.9500 . ?
C29 C30 1.360(13) . ?
C29 H29 0.9500 . ?
C30 C31 1.400(11) . ?
C30 H30 0.9500 . ?
C31 N4 1.345(10) . ?
C31 C32 1.446(11) . ?
C32 N5 1.352(10) . ?
C32 C33 1.423(11) . ?
C33 C40 1.405(11) . ?
C33 C34 1.502(11) . ?
C34 C39 1.374(13) . ?
C34 C35 1.396(13) . ?
C35 C36 1.395(13) . ?
C35 H35 0.9500 . ?
C36 C37 1.360(14) . ?
C36 H36 0.9500 . ?
C37 C38 1.385(14) . ?
C37 H37 0.9500 . ?
C38 C39 1.373(13) . ?
C38 H38 0.9500 . ?
C39 H39 0.9500 . ?
C40 C47 1.409(11) . ?
C40 C41 1.466(11) . ?
C41 C46 1.379(12) . ?
C41 C42 1.396(12) . ?
C42 C43 1.382(12) . ?
C42 H42 0.9500 . ?
C43 C44 1.375(13) . ?
C43 H43 0.9500 . ?
C44 C45 1.390(14) . ?
C44 H44 0.9500 . ?
C45 C46 1.388(13) . ?
C45 H45 0.9500 . ?
C46 H46 0.9500 . ?
C47 N5 1.357(10) . ?
C47 C48 1.461(11) . ?
C48 N6 1.355(10) . ?
C48 C49 1.382(12) . ?
C49 C50 1.367(12) . ?
C49 H49 0.9500 . ?
C50 C51 1.360(13) . ?
C50 H50 0.9500 . ?
C51 C52 1.370(12) . ?
C51 H51 0.9500 . ?
C52 N6 1.370(10) . ?
C52 H52 0.9500 . ?
C53 C54 1.336(14) . ?
C53 N7 1.361(12) . ?
C53 H53 0.9500 . ?
C54 C55 1.392(16) . ?
C54 H54 0.9500 . ?
C55 C56 1.374(14) . ?
C55 H55 0.9500 . ?
C56 C57 1.367(13) . ?
C56 H56 0.9500 . ?
C57 N7 1.378(11) . ?
C57 C58 1.460(12) . ?
C58 N8 1.348(10) . ?
C58 C59 1.393(12) . ?
C59 C66 1.417(12) . ?
C59 C60 1.483(12) . ?
C60 C65 1.377(14) . ?
C60 C61 1.405(13) . ?
C61 C62 1.396(14) . ?
C61 H61 0.9500 . ?
C62 C63 1.366(16) . ?
C62 H62 0.9500 . ?
C63 C64 1.403(16) . ?
C63 H63 0.9500 . ?
C64 C65 1.381(14) . ?
C64 H64 0.9500 . ?
C65 H65 0.9500 . ?
C66 C73 1.392(12) . ?
C66 C67 1.491(12) . ?
C67 C68 1.363(14) . ?
C67 C72 1.394(13) . ?
C68 C69 1.382(15) . ?
C68 H68 0.9500 . ?
C69 C70 1.367(17) . ?
C69 H69 0.9500 . ?
C70 C71 1.384(18) . ?
C70 H70 0.9500 . ?
C71 C72 1.364(15) . ?
C71 H71 0.9500 . ?
C72 H72 0.9500 . ?
C73 N8 1.365(10) . ?
C73 C74 1.458(11) . ?
C74 N9 1.358(11) . ?
C74 C75 1.396(13) . ?
C75 C76 1.371(14) . ?
C75 H75 0.9500 . ?
C76 C77 1.416(15) . ?
C76 H76 0.9500 . ?
C77 C78 1.338(14) . ?
C77 H77 0.9500 . ?
C78 N9 1.350(11) . ?
C78 H78 0.9500 . ?
C79 C80 1.50(2) . ?
C79 H79A 0.9800 . ?
C79 H79B 0.9800 . ?
C79 H79C 0.9800 . ?
C80 O1C 1.48(2) . ?
C80 H80A 0.9900 . ?
C80 H80B 0.9900 . ?
C81 O1C 1.47(2) . ?
C81 C82 1.59(3) . ?
C81 H81A 0.9900 . ?
C81 H81B 0.9900 . ?
C82 H82A 0.9800 . ?
C82 H82B 0.9800 . ?
C82 H82C 0.9800 . ?
F1 P1 1.567(7) . ?
F2 P1 1.585(6) . ?
F3 P1 1.580(7) . ?
F4 P1 1.569(7) . ?
F5 P1 1.583(7) . ?
F6 P1 1.567(7) . ?
N1 Sn1 2.460(7) . ?
N2 Sn1 2.131(6) . ?
N3 Sn1 2.460(7) . ?
N4 Sn2 2.428(6) . ?
N5 Sn2 2.108(6) . ?
N6 Sn2 2.410(6) . ?
N7 Sn3 2.430(7) . ?
N8 Sn3 2.156(7) . ?
N9 Sn3 2.470(7) . ?
Sn1 Sn2 2.8990(9) . ?
Sn2 Sn3 2.9149(9) . ?

loop_
_platon_squeeze_void_nr
_platon_squeeze_void_average_x
_platon_squeeze_void_average_y
_platon_squeeze_void_average_z
_platon_squeeze_void_volume
_platon_squeeze_void_count_electrons
1 0.500 0.500 0.000 287.0 30.9
2 0.337 0.750 0.190 9.3 0.4
3 0.500 0.000 0.500 286.9 30.9
4 0.663 0.250 0.310 9.3 0.2
5 0.337 0.750 0.690 9.3 0.7
6 0.663 0.250 0.810 9.3 0.2
